data_4035131
loop_
_publ_author_name
'Xu, Zhong-Qi'
'Wang, Chao'
'Li, Lin'
'Duan, Lili'
'Li, Yue-Ming'

_publ_section_title
;
 Construction of 3,4-Dihydroisoquinolinones and Indanones via
 DTBP-Promoted Oxidative Coupling of N-Allylbenzamides with Aromatic
 Aldehydes.
;
_journal_issue 17
_journal_name_full 'The Journal of organic chemistry'
_journal_page_first 9718
_journal_page_last 9728
_journal_paper_doi 10.1021/acs.joc.8b01242
_journal_volume 83
_journal_year 2018
_chemical_formula_moiety 'C22 H18 N O2'
_chemical_formula_sum 'C22 H18 N O2'
_chemical_formula_weight 328.37
_space_group_crystal_system monoclinic
_space_group_IT_number 14
_space_group_name_Hall '-P 2ybc'
_space_group_name_H-M_alt 'P 1 21/c 1'
_atom_sites_solution_hydrogens geom
_audit_creation_date 2017-05-08
_audit_creation_method
;
Olex2 1.2
(compiled 2017.03.02 svn.r3394 for OlexSys, GUI svn.r5324)
;
_cell_angle_alpha 90
_cell_angle_beta 117.478(7)
_cell_angle_gamma 90
_cell_formula_units_Z 4
_cell_length_a 10.0592(6)
_cell_length_b 19.9716(9)
_cell_length_c 9.5035(5)
_cell_measurement_reflns_used 3327
_cell_measurement_temperature 150.00(10)
_cell_measurement_theta_max 73.9810
_cell_measurement_theta_min 4.9280
_cell_volume 1693.85(19)
_computing_cell_refinement 'CrysAlisPro 1.171.39.9d (Rigaku OD, 2015)'
_computing_data_collection 'CrysAlisPro 1.171.39.9d (Rigaku OD, 2015)'
_computing_data_reduction 'CrysAlisPro 1.171.39.9d (Rigaku OD, 2015)'
_computing_molecular_graphics 'Olex2 (Dolomanov et al., 2009)'
_computing_publication_material 'Olex2 (Dolomanov et al., 2009)'
_computing_structure_refinement 'ShelXL (Sheldrick, 2015)'
_computing_structure_solution 'ShelXT (Sheldrick, 2015)'
_diffrn_ambient_environment N~2~
_diffrn_ambient_temperature 150.00(10)
_diffrn_detector 'CCD plate'
_diffrn_measured_fraction_theta_full 0.946
_diffrn_measured_fraction_theta_max 0.946
_diffrn_measurement_details
;
List of Runs (angles in degrees, time in seconds):

  # Type    Start    End  Width  t~exp~   \w     \q     \k     \f   Frames
--------------------------------------------------------------------------
  1  \w      7.00  38.00   0.50    1.50    --    0.00  82.00-120.00   62
  2  \w    -25.00  30.00   0.50    1.50    --    0.00  82.00 -60.00  110
  3  \w    -22.00  14.00   0.50    1.50    --    0.00  82.00  30.00   72
  4  \w    105.00 160.00   0.50    5.00    --   94.90  77.00  60.00  110
  5  \w     67.00 145.00   0.50    5.00    --   94.90  15.00   0.00  156
  6  \w     52.00 125.00   0.50    5.00    --   94.90 -77.00   0.00  146
  7  \w     48.00  92.00   0.50    5.00    --   94.90 -82.00 -90.00   88
  8  \w     19.00 111.00   0.50    5.00    --   94.90 -45.00 -30.00  184
;
_diffrn_measurement_device 'four-circle diffractometer'
_diffrn_measurement_device_type 'XtaLAB Pro: Kappa single'
_diffrn_measurement_method '\w scans'
_diffrn_orient_matrix_type 'CrysAlisPro convention (1999,Acta A55,543-557)'
_diffrn_orient_matrix_UB_11 0.0231394000
_diffrn_orient_matrix_UB_12 0.0757166000
_diffrn_orient_matrix_UB_13 0.0328368000
_diffrn_orient_matrix_UB_21 0.0239406000
_diffrn_orient_matrix_UB_22 -0.0116681000
_diffrn_orient_matrix_UB_23 0.1702784000
_diffrn_orient_matrix_UB_31 0.1694580000
_diffrn_orient_matrix_UB_32 -0.0088508000
_diffrn_orient_matrix_UB_33 0.0571867000
_diffrn_radiation_monochromator graphite
_diffrn_radiation_probe x-ray
_diffrn_radiation_type CuK\a
_diffrn_radiation_wavelength 1.54184
_diffrn_reflns_av_R_equivalents 0.0362
_diffrn_reflns_av_unetI/netI 0.0444
_diffrn_reflns_Laue_measured_fraction_full 0.946
_diffrn_reflns_Laue_measured_fraction_max 0.946
_diffrn_reflns_limit_h_max 11
_diffrn_reflns_limit_h_min -9
_diffrn_reflns_limit_k_max 23
_diffrn_reflns_limit_k_min -23
_diffrn_reflns_limit_l_max 10
_diffrn_reflns_limit_l_min -11
_diffrn_reflns_number 5456
_diffrn_reflns_point_group_measured_fraction_full 0.946
_diffrn_reflns_point_group_measured_fraction_max 0.946
_diffrn_reflns_theta_full 65.072
_diffrn_reflns_theta_max 65.072
_diffrn_reflns_theta_min 4.428
_diffrn_source 'fine-focus sealed X-ray tube'
_diffrn_source_type 'Enhance (Cu) X-ray Source'
_exptl_absorpt_coefficient_mu 0.654
_exptl_absorpt_correction_T_max 1.00000
_exptl_absorpt_correction_T_min 0.76078
_exptl_absorpt_correction_type multi-scan
_exptl_absorpt_process_details
;
CrysAlisPro 1.171.39.9d (Rigaku Oxford Diffraction, 2015)
Empirical absorption correction using spherical harmonics,
 implemented in SCALE3 ABSPACK scaling algorithm.
;
_exptl_crystal_colour 'clear light yellow'
_exptl_crystal_colour_lustre clear
_exptl_crystal_colour_modifier light
_exptl_crystal_colour_primary yellow
_exptl_crystal_density_diffrn 1.288
_exptl_crystal_description block
_exptl_crystal_F_000 692
_exptl_crystal_size_max 0.26
_exptl_crystal_size_mid 0.22
_exptl_crystal_size_min 0.18
_refine_diff_density_max 0.704
_refine_diff_density_min -0.556
_refine_diff_density_rms 0.080
_refine_ls_extinction_method none
_refine_ls_goodness_of_fit_ref 1.062
_refine_ls_hydrogen_treatment constr
_refine_ls_matrix_type full
_refine_ls_number_parameters 227
_refine_ls_number_reflns 2725
_refine_ls_number_restraints 0
_refine_ls_restrained_S_all 1.062
_refine_ls_R_factor_all 0.0688
_refine_ls_R_factor_gt 0.0638
_refine_ls_shift/su_max 0.000
_refine_ls_shift/su_mean 0.000
_refine_ls_structure_factor_coef Fsqd
_refine_ls_weighting_details 'w=1/[\s^2^(Fo^2^)+(0.1287P)^2^+0.4101P] where P=(Fo^2^+2Fc^2^)/3'
_refine_ls_weighting_scheme calc
_refine_ls_wR_factor_gt 0.1785
_refine_ls_wR_factor_ref 0.1847
_reflns_Friedel_coverage 0.000
_reflns_number_gt 2371
_reflns_number_total 2725
_reflns_threshold_expression 'I > 2\s(I)'
_cod_data_source_file jo8b01242_si_003.cif
_cod_data_source_block 160146-04-1
_cod_original_cell_volume 1693.85(18)
_cod_database_code 4035131
_shelx_shelxl_version_number 2016/6
_shelx_space_group_comment
;
The symmetry employed for this shelxl refinement is uniquely defined
by the following loop, which should always be used as a source of
symmetry information in preference to the above space-group names.
They are only intended as comments.
;
_shelx_estimated_absorpt_t_max 0.891
_shelx_estimated_absorpt_t_min 0.848
_reflns_odcompleteness_completeness 93.92
_reflns_odcompleteness_iscentric 1
_reflns_odcompleteness_theta 66.97
_olex2_refinement_description
;
1. Fixed Uiso
 At 1.2 times of:
  All C(H) groups, All C(H,H) groups
 At 1.5 times of:
  All C(H,H,H) groups
2.a Ternary CH refined with riding coordinates:
 C10(H10)
2.b Secondary CH2 refined with riding coordinates:
 C9(H9A,H9B)
2.c Aromatic/amide H refined with riding coordinates:
 C1(H1), C2(H2), C3(H3), C4(H4), C5(H5), C11(H11), C14(H14), C15(H15),
 C17(H17), C18(H18), C19(H19), C20(H20)
2.d Idealised Me refined as rotating group:
 C8(H8A,H8B,H8C)
;
_olex2_submission_special_instructions 'No special instructions were received'
_oxdiff_exptl_absorpt_empirical_details
;
Empirical correction (ABSPACK) includes:
- Absorption correction using spherical harmonics
- Frame scaling
- Detector area scaling
;
_oxdiff_exptl_absorpt_empirical_full_max 1.281
_oxdiff_exptl_absorpt_empirical_full_min 0.764

loop_
_space_group_symop_operation_xyz
'x, y, z'
'-x, y+1/2, -z+1/2'
'-x, -y, -z'
'x, -y-1/2, z-1/2'

loop_
_atom_site_label
_atom_site_type_symbol
_atom_site_fract_x
_atom_site_fract_y
_atom_site_fract_z
_atom_site_U_iso_or_equiv
_atom_site_adp_type
_atom_site_occupancy
_atom_site_site_symmetry_order
_atom_site_calc_flag
_atom_site_refinement_flags_posn
C1 C 0.5988(3) 0.71679(11) 0.8756(3) 0.0424(5) Uani 1 1 d .
H1 H 0.538732 0.738673 0.780868 0.051 Uiso 1 1 calc R
C2 C 0.7509(3) 0.71018(13) 0.9254(3) 0.0553(7) Uani 1 1 d .
H2 H 0.792927 0.727558 0.864237 0.066 Uiso 1 1 calc R
C3 C 0.8404(3) 0.67765(13) 1.0666(3) 0.0548(7) Uani 1 1 d .
H3 H 0.942964 0.673981 1.101140 0.066 Uiso 1 1 calc R
C4 C 0.7776(3) 0.65054(13) 1.1566(3) 0.0500(6) Uani 1 1 d .
H4 H 0.837338 0.627842 1.250195 0.060 Uiso 1 1 calc R
C5 C 0.6261(2) 0.65747(11) 1.1063(2) 0.0404(5) Uani 1 1 d .
H5 H 0.584050 0.639504 1.166903 0.048 Uiso 1 1 calc R
C6 C 0.5355(2) 0.69090(9) 0.9665(2) 0.0327(5) Uani 1 1 d .
C7 C 0.3731(2) 0.70388(10) 0.9187(2) 0.0343(5) Uani 1 1 d .
C8 C 0.1157(2) 0.66981(12) 0.8017(3) 0.0456(6) Uani 1 1 d .
H8A H 0.109915 0.694917 0.884882 0.068 Uiso 1 1 calc GR
H8B H 0.060928 0.628729 0.785144 0.068 Uiso 1 1 calc GR
H8C H 0.073356 0.695620 0.705689 0.068 Uiso 1 1 calc GR
C9 C 0.3123(2) 0.58926(10) 0.8090(2) 0.0315(5) Uani 1 1 d .
H9A H 0.241601 0.556325 0.809387 0.038 Uiso 1 1 calc R
H9B H 0.410879 0.577005 0.891626 0.038 Uiso 1 1 calc R
C10 C 0.3135(2) 0.58651(10) 0.6472(2) 0.0307(5) Uani 1 1 d .
H10 H 0.376144 0.622625 0.640133 0.037 Uiso 1 1 calc R
C11 C 0.1540(2) 0.59063(11) 0.5056(2) 0.0372(5) Uani 1 1 d .
H11 H 0.089998 0.627371 0.475518 0.045 Uiso 1 1 calc R
C12 C 0.1234(2) 0.52247(11) 0.4258(2) 0.0347(5) Uani 1 1 d .
C13 C 0.2619(2) 0.48294(10) 0.5022(2) 0.0314(5) Uani 1 1 d .
C14 C 0.2888(2) 0.41833(10) 0.4605(2) 0.0351(5) Uani 1 1 d .
H14 H 0.213144 0.394830 0.377847 0.042 Uiso 1 1 calc R
C15 C 0.4271(2) 0.39126(10) 0.5435(2) 0.0353(5) Uani 1 1 d .
H15 H 0.446046 0.348719 0.517189 0.042 Uiso 1 1 calc R
C16 C 0.5443(2) 0.42685(10) 0.6708(2) 0.0311(5) Uani 1 1 d .
C17 C 0.6884(2) 0.39854(11) 0.7579(2) 0.0369(5) Uani 1 1 d .
H17 H 0.707265 0.355557 0.733845 0.044 Uiso 1 1 calc R
C18 C 0.8002(2) 0.43373(11) 0.8769(2) 0.0395(5) Uani 1 1 d .
H18 H 0.894446 0.414433 0.933065 0.047 Uiso 1 1 calc R
C19 C 0.7746(2) 0.49872(11) 0.9154(2) 0.0371(5) Uani 1 1 d .
H19 H 0.851873 0.522321 0.996183 0.044 Uiso 1 1 calc R
C20 C 0.6365(2) 0.52725(10) 0.8345(2) 0.0322(5) Uani 1 1 d .
H20 H 0.620848 0.570405 0.860476 0.039 Uiso 1 1 calc R
C21 C 0.5169(2) 0.49243(10) 0.7118(2) 0.0291(5) Uani 1 1 d .
C22 C 0.3709(2) 0.51924(10) 0.6240(2) 0.0296(5) Uani 1 1 d .
N1 N 0.27235(18) 0.65486(9) 0.84665(19) 0.0341(4) Uani 1 1 d .
O1 O 0.00450(16) 0.50493(8) 0.31675(16) 0.0440(4) Uani 1 1 d .
O2 O 0.33660(18) 0.75910(8) 0.9480(2) 0.0492(5) Uani 1 1 d .

loop_
_atom_site_aniso_label
_atom_site_aniso_U_11
_atom_site_aniso_U_22
_atom_site_aniso_U_33
_atom_site_aniso_U_23
_atom_site_aniso_U_13
_atom_site_aniso_U_12
C1 0.0494(13) 0.0339(11) 0.0502(12) 0.0053(9) 0.0284(10) 0.0013(9)
C2 0.0571(15) 0.0421(13) 0.0846(18) 0.0003(13) 0.0480(14) -0.0068(11)
C3 0.0361(12) 0.0453(13) 0.0793(17) -0.0155(13) 0.0235(12) -0.0033(10)
C4 0.0419(12) 0.0514(14) 0.0416(12) -0.0086(10) 0.0063(10) 0.0057(10)
C5 0.0443(12) 0.0435(12) 0.0331(10) -0.0012(9) 0.0176(9) 0.0014(9)
C6 0.0365(11) 0.0271(10) 0.0348(10) -0.0052(8) 0.0167(9) -0.0033(8)
C7 0.0404(11) 0.0307(10) 0.0337(10) 0.0012(8) 0.0186(9) 0.0018(8)
C8 0.0342(11) 0.0493(13) 0.0524(13) 0.0013(10) 0.0192(10) 0.0065(10)
C9 0.0287(10) 0.0323(10) 0.0327(10) 0.0022(8) 0.0134(8) -0.0007(8)
C10 0.0274(10) 0.0327(10) 0.0303(10) 0.0035(8) 0.0119(8) 0.0013(8)
C11 0.0290(11) 0.0432(12) 0.0333(11) 0.0054(9) 0.0091(9) 0.0070(8)
C12 0.0301(10) 0.0478(12) 0.0267(9) 0.0052(8) 0.0136(8) -0.0046(9)
C13 0.0312(11) 0.0368(11) 0.0271(9) 0.0017(8) 0.0142(8) -0.0049(8)
C14 0.0355(11) 0.0389(11) 0.0316(10) -0.0032(8) 0.0162(9) -0.0109(9)
C15 0.0441(12) 0.0300(10) 0.0369(10) -0.0008(8) 0.0230(9) -0.0051(8)
C16 0.0357(11) 0.0317(10) 0.0309(9) 0.0041(8) 0.0196(9) -0.0010(8)
C17 0.0406(12) 0.0344(11) 0.0405(11) 0.0068(8) 0.0227(10) 0.0067(9)
C18 0.0349(11) 0.0464(12) 0.0374(11) 0.0097(9) 0.0168(9) 0.0093(9)
C19 0.0304(11) 0.0466(12) 0.0305(10) 0.0003(9) 0.0108(8) -0.0010(9)
C20 0.0314(10) 0.0358(10) 0.0295(9) 0.0000(8) 0.0142(8) 0.0002(8)
C21 0.0299(11) 0.0323(10) 0.0278(9) 0.0039(7) 0.0157(8) -0.0013(8)
C22 0.0296(10) 0.0334(10) 0.0273(9) 0.0046(7) 0.0144(8) -0.0016(8)
N1 0.0306(9) 0.0358(9) 0.0366(9) -0.0002(7) 0.0160(7) 0.0009(7)
O1 0.0289(8) 0.0608(10) 0.0340(8) 0.0004(7) 0.0073(6) -0.0067(7)
O2 0.0493(9) 0.0340(8) 0.0685(10) -0.0054(7) 0.0308(8) 0.0026(7)

loop_
_atom_type_symbol
_atom_type_description
_atom_type_scat_dispersion_real
_atom_type_scat_dispersion_imag
_atom_type_scat_source
C C 0.0181 0.0091 'International Tables Vol C Tables 4.2.6.8 and 6.1.1.4'
H H 0.0000 0.0000 'International Tables Vol C Tables 4.2.6.8 and 6.1.1.4'
N N 0.0311 0.0180 'International Tables Vol C Tables 4.2.6.8 and 6.1.1.4'
O O 0.0492 0.0322 'International Tables Vol C Tables 4.2.6.8 and 6.1.1.4'

loop_
_geom_angle_atom_site_label_1
_geom_angle_atom_site_label_2
_geom_angle_atom_site_label_3
_geom_angle
C2 C1 H1 119.9
C2 C1 C6 120.3(2)
C6 C1 H1 119.9
C1 C2 H2 120.0
C1 C2 C3 119.9(2)
C3 C2 H2 120.0
C2 C3 H3 119.9
C2 C3 C4 120.2(2)
C4 C3 H3 119.9
C3 C4 H4 120.2
C5 C4 C3 119.5(2)
C5 C4 H4 120.2
C4 C5 H5 119.6
C4 C5 C6 120.9(2)
C6 C5 H5 119.6
C1 C6 C7 119.66(18)
C5 C6 C1 119.21(19)
C5 C6 C7 120.97(18)
N1 C7 C6 119.09(17)
O2 C7 C6 118.76(18)
O2 C7 N1 122.15(19)
H8A C8 H8B 109.5
H8A C8 H8C 109.5
H8B C8 H8C 109.5
N1 C8 H8A 109.5
N1 C8 H8B 109.5
N1 C8 H8C 109.5
H9A C9 H9B 107.7
C10 C9 H9A 108.8
C10 C9 H9B 108.8
N1 C9 H9A 108.8
N1 C9 H9B 108.8
N1 C9 C10 113.87(16)
C9 C10 H10 110.0
C9 C10 C11 112.47(17)
C11 C10 H10 110.0
C22 C10 C9 110.75(15)
C22 C10 H10 110.0
C22 C10 C11 103.40(15)
C10 C11 H11 127.0
C12 C11 C10 106.03(16)
C12 C11 H11 127.0
C13 C12 C11 107.89(16)
O1 C12 C11 125.1(2)
O1 C12 C13 127.0(2)
C14 C13 C12 127.82(18)
C22 C13 C12 109.77(18)
C22 C13 C14 122.39(18)
C13 C14 H14 120.7
C15 C14 C13 118.64(18)
C15 C14 H14 120.7
C14 C15 H15 119.4
C14 C15 C16 121.24(19)
C16 C15 H15 119.4
C15 C16 C21 119.93(18)
C17 C16 C15 121.29(19)
C17 C16 C21 118.78(18)
C16 C17 H17 119.7
C18 C17 C16 120.6(2)
C18 C17 H17 119.7
C17 C18 H18 119.6
C17 C18 C19 120.77(19)
C19 C18 H18 119.6
C18 C19 H19 120.0
C20 C19 C18 120.05(19)
C20 C19 H19 120.0
C19 C20 H20 119.4
C19 C20 C21 121.19(19)
C21 C20 H20 119.4
C20 C21 C16 118.56(17)
C20 C21 C22 123.82(18)
C22 C21 C16 117.61(17)
C13 C22 C10 112.31(17)
C13 C22 C21 120.18(19)
C21 C22 C10 127.51(17)
C7 N1 C8 117.19(17)
C7 N1 C9 123.25(16)
C8 N1 C9 119.54(16)

loop_
_geom_bond_atom_site_label_1
_geom_bond_atom_site_label_2
_geom_bond_distance
C1 H1 0.9300
C1 C2 1.383(3)
C1 C6 1.387(3)
C2 H2 0.9300
C2 C3 1.385(4)
C3 H3 0.9300
C3 C4 1.386(4)
C4 H4 0.9300
C4 C5 1.378(3)
C5 H5 0.9300
C5 C6 1.387(3)
C6 C7 1.503(3)
C7 N1 1.347(3)
C7 O2 1.234(3)
C8 H8A 0.9600
C8 H8B 0.9600
C8 H8C 0.9600
C8 N1 1.461(3)
C9 H9A 0.9700
C9 H9B 0.9700
C9 C10 1.545(3)
C9 N1 1.462(3)
C10 H10 0.9800
C10 C11 1.549(2)
C10 C22 1.518(3)
C11 H11 0.9300
C11 C12 1.519(3)
C12 C13 1.469(3)
C12 O1 1.218(2)
C13 C14 1.412(3)
C13 C22 1.377(3)
C14 H14 0.9300
C14 C15 1.356(3)
C15 H15 0.9300
C15 C16 1.429(3)
C16 C17 1.414(3)
C16 C21 1.429(3)
C17 H17 0.9300
C17 C18 1.365(3)
C18 H18 0.9300
C18 C19 1.405(3)
C19 H19 0.9300
C19 C20 1.364(3)
C20 H20 0.9300
C20 C21 1.413(3)
C21 C22 1.418(3)
